data_4083064
loop_
_publ_author_name
'Xie, Wucheng'
'Li, Bin'
'Xu, Shansheng'
'Song, Haibin'
'Wang, Baiquan'

_publ_section_title
;
 Palladium-Catalyzed Direct Dehydrogenative Annulation of
 Ferrocenecarboxamides with Alkynes in Air
;
_journal_issue 9
_journal_name_full Organometallics
_journal_page_first 2138
_journal_paper_doi 10.1021/om5002606
_journal_volume 33
_journal_year 2014
_chemical_formula_sum 'C29 H27 Fe N O'
_chemical_formula_weight 461.37
_chemical_name_systematic
; 
 ? 
;
_space_group_IT_number 2
_symmetry_cell_setting triclinic
_symmetry_space_group_name_Hall '-P 1'
_symmetry_space_group_name_H-M 'P -1'
_atom_sites_solution_hydrogens geom
_atom_sites_solution_primary direct
_atom_sites_solution_secondary difmap
_audit_creation_method SHELXL-97
_cell_angle_alpha 81.48(2)
_cell_angle_beta 64.516(18)
_cell_angle_gamma 64.821(14)
_cell_formula_units_Z 2
_cell_length_a 10.9329(19)
_cell_length_b 10.970(3)
_cell_length_c 11.367(2)
_cell_measurement_reflns_used 4076
_cell_measurement_temperature 113(2)
_cell_measurement_theta_max 27.9
_cell_measurement_theta_min 2.1
_cell_volume 1112.7(5)
_computing_cell_refinement CrystalClear
_computing_data_collection CrystalClear
_computing_data_reduction CrystalClear
_computing_molecular_graphics 'Bruker SHELXTL'
_computing_publication_material 'CrystalStructure 3.8'
_computing_structure_refinement 'SHELXL-97 (Sheldrick, 1997)'
_computing_structure_solution 'SHELXS-97 (Sheldrick, 1990)'
_diffrn_ambient_temperature 113(2)
_diffrn_detector_area_resol_mean 14.22
_diffrn_measured_fraction_theta_full 0.986
_diffrn_measured_fraction_theta_max 0.986
_diffrn_measurement_device_type 'Rigaku Saturn724 CCD'
_diffrn_measurement_method '\w and \f scans'
_diffrn_radiation_monochromator multilayer
_diffrn_radiation_source 'rotating anode'
_diffrn_radiation_type MoK\a
_diffrn_radiation_wavelength 0.71073
_diffrn_reflns_av_R_equivalents 0.0325
_diffrn_reflns_av_sigmaI/netI 0.0576
_diffrn_reflns_limit_h_max 14
_diffrn_reflns_limit_h_min -13
_diffrn_reflns_limit_k_max 14
_diffrn_reflns_limit_k_min -14
_diffrn_reflns_limit_l_max 14
_diffrn_reflns_limit_l_min -11
_diffrn_reflns_number 12736
_diffrn_reflns_theta_full 27.89
_diffrn_reflns_theta_max 27.89
_diffrn_reflns_theta_min 2.05
_diffrn_standards_decay_% 0
_diffrn_standards_interval_count 0
_diffrn_standards_interval_time 0
_diffrn_standards_number 0
_exptl_absorpt_coefficient_mu 0.700
_exptl_absorpt_correction_T_max 0.9207
_exptl_absorpt_correction_T_min 0.8727
_exptl_absorpt_correction_type multi-scan
_exptl_absorpt_process_details CrystalClear
_exptl_crystal_colour Colorless
_exptl_crystal_density_diffrn 1.377
_exptl_crystal_density_method 'not measured'
_exptl_crystal_description Prism
_exptl_crystal_F_000 484
_exptl_crystal_size_max 0.20
_exptl_crystal_size_mid 0.18
_exptl_crystal_size_min 0.12
_refine_diff_density_max 0.611
_refine_diff_density_min -0.503
_refine_diff_density_rms 0.058
_refine_ls_extinction_method none
_refine_ls_goodness_of_fit_ref 1.033
_refine_ls_hydrogen_treatment constr
_refine_ls_matrix_type full
_refine_ls_number_parameters 290
_refine_ls_number_reflns 5251
_refine_ls_number_restraints 0
_refine_ls_restrained_S_all 1.033
_refine_ls_R_factor_all 0.0388
_refine_ls_R_factor_gt 0.0306
_refine_ls_shift/su_max 0.001
_refine_ls_shift/su_mean 0.000
_refine_ls_structure_factor_coef Fsqd
_refine_ls_weighting_details 'calc w=1/[\s^2^(Fo^2^)+(0.0322P)^2^+0.0000P] where P=(Fo^2^+2Fc^2^)/3'
_refine_ls_weighting_scheme calc
_refine_ls_wR_factor_gt 0.0762
_refine_ls_wR_factor_ref 0.0777
_reflns_number_gt 3855
_reflns_number_total 5251
_reflns_threshold_expression >2sigma(I)
_cod_data_source_file om5002606_si_002.cif
_cod_data_source_block 3pa
_cod_depositor_comments
;
The following automatic conversions were performed:

'_symmetry_cell_setting' value 'Triclinic' changed to 'triclinic'
according to
/usr/data/users/saulius/crontab/automatic-downloads/rss-feeds/ACS/lib/dictionaries/cif_core.dic
dictionary named 'cif_core.dic' version 2.4.2 from
2011-04-26.

'_exptl_absorpt_correction_type' value 'MULTI-SCAN'
changed to 'multi-scan' according to
/usr/data/users/saulius/crontab/automatic-downloads/rss-feeds/ACS/lib/dictionaries/cif_core.dic
dictionary named 'cif_core.dic' version 2.4.2 from
2011-04-26.

'_refine_ls_hydrogen_treatment' value 'CONSTR' changed
to 'constr' according to
/usr/data/users/saulius/crontab/automatic-downloads/rss-feeds/ACS/lib/dictionaries/cif_core.dic
dictionary named 'cif_core.dic' version 2.4.2 from 2011-04-26.

Automatic conversion script
Id: cif_fix_values 2281 2013-09-26 08:29:07Z andrius 

 Adding full bibliography for 4083064--4083065.cif.
;
_cod_original_cell_volume 1112.7(4)
_cod_original_sg_symbol_H-M P-1
_cod_database_code 4083064

loop_
_symmetry_equiv_pos_as_xyz
'x, y, z'
'-x, -y, -z'

loop_
_atom_site_label
_atom_site_type_symbol
_atom_site_fract_x
_atom_site_fract_y
_atom_site_fract_z
_atom_site_U_iso_or_equiv
_atom_site_adp_type
_atom_site_occupancy
_atom_site_symmetry_multiplicity
_atom_site_calc_flag
_atom_site_refinement_flags
Fe1 Fe 0.88996(2) 0.29410(2) 0.06826(2) 0.01445(8) Uani 1 1 d .
O1 O 0.59643(12) 0.63662(11) 0.04900(10) 0.0191(3) Uani 1 1 d .
N1 N 0.48029(13) 0.50247(12) 0.17683(12) 0.0125(3) Uani 1 1 d .
C1 C 0.82167(19) 0.34128(19) 0.25835(15) 0.0251(4) Uani 1 1 d .
H1 H 0.7217 0.3759 0.3209 0.030 Uiso 1 1 calc R
C2 C 0.91839(19) 0.20390(18) 0.23058(16) 0.0229(4) Uani 1 1 d .
H2 H 0.8950 0.1298 0.2711 0.027 Uiso 1 1 calc R
C3 C 1.05663(18) 0.19578(18) 0.13160(15) 0.0209(4) Uani 1 1 d .
H3 H 1.1422 0.1153 0.0942 0.025 Uiso 1 1 calc R
C4 C 1.04471(19) 0.32823(18) 0.09852(16) 0.0212(4) Uani 1 1 d .
H4 H 1.1210 0.3523 0.0347 0.025 Uiso 1 1 calc R
C5 C 0.8996(2) 0.41916(18) 0.17669(16) 0.0243(4) Uani 1 1 d .
H5 H 0.8612 0.5147 0.1749 0.029 Uiso 1 1 calc R
C6 C 0.72418(16) 0.39966(16) 0.00761(14) 0.0129(3) Uani 1 1 d .
C7 C 0.86552(17) 0.38157(16) -0.09618(14) 0.0153(3) Uani 1 1 d .
H7 H 0.8963 0.4509 -0.1401 0.018 Uiso 1 1 calc R
C8 C 0.95073(17) 0.24053(16) -0.12091(14) 0.0165(4) Uani 1 1 d .
H8 H 1.0487 0.1992 -0.1857 0.020 Uiso 1 1 calc R
C9 C 0.86496(16) 0.17095(16) -0.03251(14) 0.0148(3) Uani 1 1 d .
H9 H 0.8965 0.0760 -0.0269 0.018 Uiso 1 1 calc R
C10 C 0.72367(16) 0.26970(15) 0.04576(14) 0.0129(3) Uani 1 1 d .
C11 C 0.59554(16) 0.25883(15) 0.15259(14) 0.0132(3) Uani 1 1 d .
C12 C 0.47874(16) 0.37371(15) 0.21352(14) 0.0124(3) Uani 1 1 d .
C13 C 0.60039(17) 0.52266(16) 0.07578(14) 0.0142(3) Uani 1 1 d .
C14 C 0.35146(17) 0.62673(15) 0.24311(15) 0.0154(3) Uani 1 1 d .
H14A H 0.2623 0.6067 0.2877 0.018 Uiso 1 1 calc R
H14B H 0.3349 0.6941 0.1772 0.018 Uiso 1 1 calc R
C15 C 0.37169(18) 0.68649(17) 0.34254(15) 0.0201(4) Uani 1 1 d .
H15A H 0.4593 0.7087 0.2973 0.024 Uiso 1 1 calc R
H15B H 0.3915 0.6179 0.4067 0.024 Uiso 1 1 calc R
C16 C 0.2375(2) 0.81289(18) 0.41492(17) 0.0308(5) Uani 1 1 d .
H16A H 0.1511 0.7894 0.4634 0.037 Uiso 1 1 calc R
H16B H 0.2572 0.8442 0.4797 0.037 Uiso 1 1 calc R
C17 C 0.1987(2) 0.9261(2) 0.32854(19) 0.0415(5) Uani 1 1 d .
H17A H 0.2857 0.9460 0.2754 0.062 Uiso 1 1 calc R
H17B H 0.1182 1.0064 0.3823 0.062 Uiso 1 1 calc R
H17C H 0.1667 0.9002 0.2714 0.062 Uiso 1 1 calc R
C18 C 0.34073(16) 0.36645(15) 0.31956(14) 0.0130(3) Uani 1 1 d .
C23 C 0.25532(17) 0.32557(16) 0.28568(15) 0.0158(3) Uani 1 1 d .
H23 H 0.2810 0.3101 0.1964 0.019 Uiso 1 1 calc R
C22 C 0.13256(17) 0.30714(16) 0.38171(15) 0.0188(4) Uani 1 1 d .
H22 H 0.0752 0.2786 0.3580 0.023 Uiso 1 1 calc R
C21 C 0.09434(18) 0.33054(16) 0.51173(15) 0.0199(4) Uani 1 1 d .
H21 H 0.0104 0.3184 0.5774 0.024 Uiso 1 1 calc R
C20 C 0.17816(17) 0.37157(16) 0.54605(15) 0.0193(4) Uani 1 1 d .
H20 H 0.1513 0.3881 0.6354 0.023 Uiso 1 1 calc R
C19 C 0.30178(17) 0.38881(16) 0.45054(15) 0.0170(3) Uani 1 1 d .
H19 H 0.3597 0.4159 0.4749 0.020 Uiso 1 1 calc R
C24 C 0.60080(16) 0.12192(16) 0.19307(15) 0.0149(3) Uani 1 1 d .
C25 C 0.61909(17) 0.07110(17) 0.30660(15) 0.0202(4) Uani 1 1 d .
H25 H 0.6223 0.1263 0.3613 0.024 Uiso 1 1 calc R
C26 C 0.63276(18) -0.05966(17) 0.34124(17) 0.0256(4) Uani 1 1 d .
H26 H 0.6462 -0.0938 0.4187 0.031 Uiso 1 1 calc R
C27 C 0.62675(18) -0.13940(17) 0.26256(18) 0.0281(4) Uani 1 1 d .
H27 H 0.6368 -0.2290 0.2856 0.034 Uiso 1 1 calc R
C28 C 0.60630(18) -0.09007(18) 0.15107(18) 0.0278(4) Uani 1 1 d .
H28 H 0.6008 -0.1452 0.0981 0.033 Uiso 1 1 calc R
C29 C 0.59353(17) 0.04095(17) 0.11507(16) 0.0212(4) Uani 1 1 d .
H29 H 0.5799 0.0745 0.0376 0.025 Uiso 1 1 calc R

loop_
_atom_site_aniso_label
_atom_site_aniso_U_11
_atom_site_aniso_U_22
_atom_site_aniso_U_33
_atom_site_aniso_U_23
_atom_site_aniso_U_13
_atom_site_aniso_U_12
Fe1 0.01449(12) 0.01658(13) 0.01356(13) -0.00029(9) -0.00560(10) -0.00727(10)
O1 0.0233(6) 0.0129(6) 0.0200(6) 0.0020(5) -0.0061(5) -0.0095(5)
N1 0.0121(6) 0.0100(7) 0.0137(7) 0.0003(5) -0.0040(6) -0.0043(5)
C1 0.0209(9) 0.0402(12) 0.0135(8) -0.0042(8) -0.0063(8) -0.0108(9)
C2 0.0293(10) 0.0293(10) 0.0189(9) 0.0086(8) -0.0140(8) -0.0179(9)
C3 0.0189(9) 0.0245(10) 0.0224(9) 0.0010(7) -0.0123(8) -0.0075(8)
C4 0.0240(9) 0.0294(10) 0.0202(9) 0.0032(8) -0.0120(8) -0.0173(8)
C5 0.0348(10) 0.0207(9) 0.0241(9) -0.0031(8) -0.0192(9) -0.0085(8)
C6 0.0137(8) 0.0155(8) 0.0114(8) 0.0012(6) -0.0062(6) -0.0068(7)
C7 0.0179(8) 0.0198(9) 0.0119(8) 0.0019(7) -0.0059(7) -0.0114(7)
C8 0.0136(8) 0.0225(9) 0.0120(8) -0.0027(7) -0.0025(7) -0.0080(7)
C9 0.0158(8) 0.0155(8) 0.0142(8) -0.0013(6) -0.0063(7) -0.0065(7)
C10 0.0135(8) 0.0137(8) 0.0136(8) -0.0006(6) -0.0065(7) -0.0062(7)
C11 0.0149(8) 0.0131(8) 0.0148(8) 0.0013(6) -0.0069(7) -0.0080(7)
C12 0.0133(8) 0.0142(8) 0.0124(8) 0.0027(6) -0.0062(7) -0.0077(7)
C13 0.0162(8) 0.0159(8) 0.0134(8) 0.0026(6) -0.0078(7) -0.0080(7)
C14 0.0129(8) 0.0116(8) 0.0173(8) -0.0005(6) -0.0036(7) -0.0035(7)
C15 0.0253(9) 0.0187(9) 0.0169(8) -0.0003(7) -0.0079(8) -0.0098(8)
C16 0.0343(11) 0.0240(10) 0.0278(10) -0.0078(8) -0.0061(9) -0.0103(9)
C17 0.0434(13) 0.0280(12) 0.0398(12) -0.0061(10) -0.0158(10) -0.0019(10)
C18 0.0115(7) 0.0102(8) 0.0162(8) 0.0010(6) -0.0054(7) -0.0038(6)
C23 0.0163(8) 0.0152(8) 0.0161(8) -0.0001(6) -0.0074(7) -0.0056(7)
C22 0.0172(8) 0.0193(9) 0.0238(9) 0.0023(7) -0.0096(7) -0.0101(7)
C21 0.0143(8) 0.0212(9) 0.0194(9) 0.0047(7) -0.0029(7) -0.0082(7)
C20 0.0205(9) 0.0187(9) 0.0133(8) -0.0002(7) -0.0041(7) -0.0059(7)
C19 0.0171(8) 0.0172(9) 0.0188(8) -0.0002(7) -0.0079(7) -0.0080(7)
C24 0.0092(7) 0.0126(8) 0.0180(8) -0.0012(6) -0.0006(7) -0.0044(6)
C25 0.0189(9) 0.0184(9) 0.0208(9) 0.0011(7) -0.0055(7) -0.0082(7)
C26 0.0195(9) 0.0208(9) 0.0291(10) 0.0100(8) -0.0070(8) -0.0076(8)
C27 0.0180(9) 0.0130(9) 0.0492(12) 0.0041(8) -0.0099(9) -0.0076(8)
C28 0.0190(9) 0.0177(9) 0.0456(12) -0.0076(8) -0.0083(9) -0.0088(8)
C29 0.0184(9) 0.0181(9) 0.0261(9) -0.0029(7) -0.0070(8) -0.0075(7)

loop_
_atom_type_symbol
_atom_type_description
_atom_type_scat_dispersion_real
_atom_type_scat_dispersion_imag
_atom_type_scat_source
C C 0.0033 0.0016 'International Tables Vol C Tables 4.2.6.8 and 6.1.1.4'
H H 0.0000 0.0000 'International Tables Vol C Tables 4.2.6.8 and 6.1.1.4'
N N 0.0061 0.0033 'International Tables Vol C Tables 4.2.6.8 and 6.1.1.4'
O O 0.0106 0.0060 'International Tables Vol C Tables 4.2.6.8 and 6.1.1.4'
Fe Fe 0.3463 0.8444 'International Tables Vol C Tables 4.2.6.8 and 6.1.1.4'

loop_
_geom_angle_atom_site_label_1
_geom_angle_atom_site_label_2
_geom_angle_atom_site_label_3
_geom_angle
C1 Fe1 C5 40.95(7)
C1 Fe1 C6 110.54(7)
C5 Fe1 C6 109.39(7)
C1 Fe1 C7 140.46(7)
C5 Fe1 C7 112.03(7)
C6 Fe1 C7 41.19(6)
C1 Fe1 C2 40.53(7)
C5 Fe1 C2 68.43(7)
C6 Fe1 C2 139.78(7)
C7 Fe1 C2 178.89(7)
C1 Fe1 C4 68.29(7)
C5 Fe1 C4 40.56(7)
C6 Fe1 C4 137.40(7)
C7 Fe1 C4 111.64(7)
C2 Fe1 C4 67.99(7)
C1 Fe1 C8 176.57(6)
C5 Fe1 C8 142.37(7)
C6 Fe1 C8 68.30(6)
C7 Fe1 C8 40.58(6)
C2 Fe1 C8 138.48(7)
C4 Fe1 C8 114.84(7)
C1 Fe1 C3 68.12(7)
C5 Fe1 C3 68.09(7)
C6 Fe1 C3 177.40(6)
C7 Fe1 C3 138.60(6)
C2 Fe1 C3 40.47(6)
C4 Fe1 C3 40.18(7)
C8 Fe1 C3 113.18(7)
C1 Fe1 C9 136.01(7)
C5 Fe1 C9 175.98(6)
C6 Fe1 C9 68.46(6)
C7 Fe1 C9 68.80(6)
C2 Fe1 C9 110.81(7)
C4 Fe1 C9 143.22(7)
C8 Fe1 C9 40.62(6)
C3 Fe1 C9 114.09(7)
C1 Fe1 C10 108.97(7)
C5 Fe1 C10 135.87(7)
C6 Fe1 C10 40.73(6)
C7 Fe1 C10 68.83(6)
C2 Fe1 C10 111.60(7)
C4 Fe1 C10 176.43(6)
C8 Fe1 C10 67.96(6)
C3 Fe1 C10 141.60(7)
C9 Fe1 C10 40.36(6)
C13 N1 C12 123.83(13)
C13 N1 C14 114.91(12)
C12 N1 C14 121.25(12)
C2 C1 C5 108.23(15)
C2 C1 Fe1 70.32(10)
C5 C1 Fe1 69.89(9)
C2 C1 H1 125.9
C5 C1 H1 125.9
Fe1 C1 H1 125.5
C1 C2 C3 107.97(16)
C1 C2 Fe1 69.15(10)
C3 C2 Fe1 70.30(10)
C1 C2 H2 126.0
C3 C2 H2 126.0
Fe1 C2 H2 126.1
C4 C3 C2 107.98(16)
C4 C3 Fe1 69.63(10)
C2 C3 Fe1 69.23(10)
C4 C3 H3 126.0
C2 C3 H3 126.0
Fe1 C3 H3 126.7
C3 C4 C5 108.34(14)
C3 C4 Fe1 70.19(9)
C5 C4 Fe1 69.24(9)
C3 C4 H4 125.8
C5 C4 H4 125.8
Fe1 C4 H4 126.3
C4 C5 C1 107.48(16)
C4 C5 Fe1 70.20(9)
C1 C5 Fe1 69.16(9)
C4 C5 H5 126.3
C1 C5 H5 126.3
Fe1 C5 H5 125.9
C10 C6 C7 108.38(14)
C10 C6 C13 121.83(13)
C7 C6 C13 129.64(14)
C10 C6 Fe1 70.76(9)
C7 C6 Fe1 69.52(9)
C13 C6 Fe1 121.98(10)
C8 C7 C6 107.16(14)
C8 C7 Fe1 70.24(9)
C6 C7 Fe1 69.30(9)
C8 C7 H7 126.4
C6 C7 H7 126.4
Fe1 C7 H7 125.6
C7 C8 C9 108.89(14)
C7 C8 Fe1 69.18(9)
C9 C8 Fe1 69.97(8)
C7 C8 H8 125.6
C9 C8 H8 125.6
Fe1 C8 H8 126.9
C10 C9 C8 107.69(14)
C10 C9 Fe1 70.03(8)
C8 C9 Fe1 69.41(8)
C10 C9 H9 126.2
C8 C9 H9 126.2
Fe1 C9 H9 126.0
C9 C10 C6 107.86(13)
C9 C10 C11 132.24(14)
C6 C10 C11 119.80(14)
C9 C10 Fe1 69.61(8)
C6 C10 Fe1 68.51(8)
C11 C10 Fe1 124.24(11)
C12 C11 C10 118.21(14)
C12 C11 C24 123.31(13)
C10 C11 C24 118.44(13)
C11 C12 N1 121.91(13)
C11 C12 C18 119.61(13)
N1 C12 C18 118.44(13)
O1 C13 N1 121.12(14)
O1 C13 C6 124.52(14)
N1 C13 C6 114.36(13)
N1 C14 C15 112.51(13)
N1 C14 H14A 109.1
C15 C14 H14A 109.1
N1 C14 H14B 109.1
C15 C14 H14B 109.1
H14A C14 H14B 107.8
C14 C15 C16 113.21(14)
C14 C15 H15A 108.9
C16 C15 H15A 108.9
C14 C15 H15B 108.9
C16 C15 H15B 108.9
H15A C15 H15B 107.7
C17 C16 C15 114.13(15)
C17 C16 H16A 108.7
C15 C16 H16A 108.7
C17 C16 H16B 108.7
C15 C16 H16B 108.7
H16A C16 H16B 107.6
C16 C17 H17A 109.5
C16 C17 H17B 109.5
H17A C17 H17B 109.5
C16 C17 H17C 109.5
H17A C17 H17C 109.5
H17B C17 H17C 109.5
C19 C18 C23 119.15(14)
C19 C18 C12 122.32(13)
C23 C18 C12 118.34(13)
C18 C23 C22 120.46(15)
C18 C23 H23 119.8
C22 C23 H23 119.8
C21 C22 C23 119.86(15)
C21 C22 H22 120.1
C23 C22 H22 120.1
C20 C21 C22 120.01(15)
C20 C21 H21 120.0
C22 C21 H21 120.0
C21 C20 C19 120.34(15)
C21 C20 H20 119.8
C19 C20 H20 119.8
C18 C19 C20 120.17(15)
C18 C19 H19 119.9
C20 C19 H19 119.9
C25 C24 C29 119.05(15)
C25 C24 C11 120.43(14)
C29 C24 C11 120.46(14)
C24 C25 C26 120.82(16)
C24 C25 H25 119.6
C26 C25 H25 119.6
C27 C26 C25 119.61(17)
C27 C26 H26 120.2
C25 C26 H26 120.2
C28 C27 C26 120.36(16)
C28 C27 H27 119.8
C26 C27 H27 119.8
C27 C28 C29 120.38(17)
C27 C28 H28 119.8
C29 C28 H28 119.8
C24 C29 C28 119.77(16)
C24 C29 H29 120.1
C28 C29 H29 120.1

loop_
_geom_bond_atom_site_label_1
_geom_bond_atom_site_label_2
_geom_bond_distance
Fe1 C1 2.0269(17)
Fe1 C5 2.0365(17)
Fe1 C6 2.0381(16)
Fe1 C7 2.0411(16)
Fe1 C2 2.0423(17)
Fe1 C4 2.0491(16)
Fe1 C8 2.0551(16)
Fe1 C3 2.0564(17)
Fe1 C9 2.0625(15)
Fe1 C10 2.0680(15)
O1 C13 1.2288(18)
N1 C13 1.4025(18)
N1 C12 1.4175(19)
N1 C14 1.4721(18)
C1 C2 1.410(2)
C1 C5 1.421(2)
C1 H1 0.9500
C2 C3 1.418(2)
C2 H2 0.9500
C3 C4 1.410(2)
C3 H3 0.9500
C4 C5 1.416(2)
C4 H4 0.9500
C5 H5 0.9500
C6 C10 1.429(2)
C6 C7 1.435(2)
C6 C13 1.451(2)
C7 C8 1.421(2)
C7 H7 0.9500
C8 C9 1.429(2)
C8 H8 0.9500
C9 C10 1.425(2)
C9 H9 0.9500
C10 C11 1.445(2)
C11 C12 1.352(2)
C11 C24 1.488(2)
C12 C18 1.498(2)
C14 C15 1.521(2)
C14 H14A 0.9900
C14 H14B 0.9900
C15 C16 1.523(2)
C15 H15A 0.9900
C15 H15B 0.9900
C16 C17 1.495(3)
C16 H16A 0.9900
C16 H16B 0.9900
C17 H17A 0.9800
C17 H17B 0.9800
C17 H17C 0.9800
C18 C19 1.390(2)
C18 C23 1.392(2)
C23 C22 1.392(2)
C23 H23 0.9500
C22 C21 1.384(2)
C22 H22 0.9500
C21 C20 1.380(2)
C21 H21 0.9500
C20 C19 1.391(2)
C20 H20 0.9500
C19 H19 0.9500
C24 C25 1.389(2)
C24 C29 1.391(2)
C25 C26 1.391(2)
C25 H25 0.9500
C26 C27 1.379(2)
C26 H26 0.9500
C27 C28 1.373(3)
C27 H27 0.9500
C28 C29 1.399(2)
C28 H28 0.9500
C29 H29 0.9500

loop_
_geom_torsion_atom_site_label_1
_geom_torsion_atom_site_label_2
_geom_torsion_atom_site_label_3
_geom_torsion_atom_site_label_4
_geom_torsion
C5 Fe1 C1 C2 -118.99(15)
C6 Fe1 C1 C2 144.74(10)
C7 Fe1 C1 C2 -179.21(10)
C4 Fe1 C1 C2 -81.08(11)
C8 Fe1 C1 C2 75.1(12)
C3 Fe1 C1 C2 -37.65(10)
C9 Fe1 C1 C2 64.89(14)
C10 Fe1 C1 C2 101.37(11)
C6 Fe1 C1 C5 -96.27(11)
C7 Fe1 C1 C5 -60.21(15)
C2 Fe1 C1 C5 118.99(15)
C4 Fe1 C1 C5 37.91(10)
C8 Fe1 C1 C5 -165.9(12)
C3 Fe1 C1 C5 81.34(11)
C9 Fe1 C1 C5 -176.11(10)
C10 Fe1 C1 C5 -139.64(10)
C5 C1 C2 C3 -0.03(19)
Fe1 C1 C2 C3 59.82(11)
C5 C1 C2 Fe1 -59.85(11)
C5 Fe1 C2 C1 38.05(10)
C6 Fe1 C2 C1 -56.85(15)
C7 Fe1 C2 C1 153(3)
C4 Fe1 C2 C1 81.89(11)
C8 Fe1 C2 C1 -174.99(9)
C3 Fe1 C2 C1 119.15(15)
C9 Fe1 C2 C1 -137.72(10)
C10 Fe1 C2 C1 -94.29(11)
C1 Fe1 C2 C3 -119.15(15)
C5 Fe1 C2 C3 -81.09(11)
C6 Fe1 C2 C3 -176.00(10)
C7 Fe1 C2 C3 34(3)
C4 Fe1 C2 C3 -37.26(10)
C8 Fe1 C2 C3 65.86(14)
C9 Fe1 C2 C3 103.14(10)
C10 Fe1 C2 C3 146.56(10)
C1 C2 C3 C4 -0.06(19)
Fe1 C2 C3 C4 59.04(12)
C1 C2 C3 Fe1 -59.10(12)
C1 Fe1 C3 C4 -81.83(11)
C5 Fe1 C3 C4 -37.53(10)
C6 Fe1 C3 C4 -22.4(13)
C7 Fe1 C3 C4 61.40(14)
C2 Fe1 C3 C4 -119.54(15)
C8 Fe1 C3 C4 101.61(11)
C9 Fe1 C3 C4 146.13(10)
C10 Fe1 C3 C4 -175.10(10)
C1 Fe1 C3 C2 37.71(10)
C5 Fe1 C3 C2 82.01(11)
C6 Fe1 C3 C2 97.1(13)
C7 Fe1 C3 C2 -179.06(10)
C4 Fe1 C3 C2 119.54(15)
C8 Fe1 C3 C2 -138.85(10)
C9 Fe1 C3 C2 -94.33(11)
C10 Fe1 C3 C2 -55.56(14)
C2 C3 C4 C5 0.13(19)
Fe1 C3 C4 C5 58.91(11)
C2 C3 C4 Fe1 -58.79(12)
C1 Fe1 C4 C3 81.35(11)
C5 Fe1 C4 C3 119.62(14)
C6 Fe1 C4 C3 178.53(9)
C7 Fe1 C4 C3 -141.34(10)
C2 Fe1 C4 C3 37.52(10)
C8 Fe1 C4 C3 -97.12(11)
C9 Fe1 C4 C3 -58.18(15)
C10 Fe1 C4 C3 121.7(10)
C1 Fe1 C4 C5 -38.27(10)
C6 Fe1 C4 C5 58.91(13)
C7 Fe1 C4 C5 99.04(11)
C2 Fe1 C4 C5 -82.10(11)
C8 Fe1 C4 C5 143.25(10)
C3 Fe1 C4 C5 -119.62(14)
C9 Fe1 C4 C5 -177.80(10)
C10 Fe1 C4 C5 2.1(11)
C3 C4 C5 C1 -0.15(18)
Fe1 C4 C5 C1 59.35(11)
C3 C4 C5 Fe1 -59.50(11)
C2 C1 C5 C4 0.11(18)
Fe1 C1 C5 C4 -60.01(11)
C2 C1 C5 Fe1 60.12(12)
C1 Fe1 C5 C4 118.59(15)
C6 Fe1 C5 C4 -142.09(10)
C7 Fe1 C5 C4 -97.99(11)
C2 Fe1 C5 C4 80.92(11)
C8 Fe1 C5 C4 -62.78(15)
C3 Fe1 C5 C4 37.19(10)
C9 Fe1 C5 C4 160.8(9)
C10 Fe1 C5 C4 -179.81(10)
C6 Fe1 C5 C1 99.32(11)
C7 Fe1 C5 C1 143.41(10)
C2 Fe1 C5 C1 -37.68(10)
C4 Fe1 C5 C1 -118.59(15)
C8 Fe1 C5 C1 178.63(11)
C3 Fe1 C5 C1 -81.40(11)
C9 Fe1 C5 C1 42.2(10)
C10 Fe1 C5 C1 61.60(14)
C1 Fe1 C6 C10 -95.55(10)
C5 Fe1 C6 C10 -139.23(9)
C7 Fe1 C6 C10 119.13(13)
C2 Fe1 C6 C10 -60.03(13)
C4 Fe1 C6 C10 -175.41(9)
C8 Fe1 C6 C10 80.99(9)
C3 Fe1 C6 C10 -154.1(13)
C9 Fe1 C6 C10 37.14(8)
C1 Fe1 C6 C7 145.32(10)
C5 Fe1 C6 C7 101.63(10)
C2 Fe1 C6 C7 -179.16(10)
C4 Fe1 C6 C7 65.46(13)
C8 Fe1 C6 C7 -38.14(9)
C3 Fe1 C6 C7 86.8(13)
C9 Fe1 C6 C7 -81.99(10)
C10 Fe1 C6 C7 -119.13(13)
C1 Fe1 C6 C13 20.60(14)
C5 Fe1 C6 C13 -23.09(14)
C7 Fe1 C6 C13 -124.72(16)
C2 Fe1 C6 C13 56.12(17)
C4 Fe1 C6 C13 -59.27(16)
C8 Fe1 C6 C13 -162.87(14)
C3 Fe1 C6 C13 -37.9(14)
C9 Fe1 C6 C13 153.29(14)
C10 Fe1 C6 C13 116.15(15)
C10 C6 C7 C8 -0.01(17)
C13 C6 C7 C8 175.46(15)
Fe1 C6 C7 C8 60.33(11)
C10 C6 C7 Fe1 -60.35(11)
C13 C6 C7 Fe1 115.13(16)
C1 Fe1 C7 C8 -174.92(10)
C5 Fe1 C7 C8 147.23(10)
C6 Fe1 C7 C8 -118.10(13)
C2 Fe1 C7 C8 33(3)
C4 Fe1 C7 C8 103.39(10)
C3 Fe1 C7 C8 65.84(13)
C9 Fe1 C7 C8 -36.99(9)
C10 Fe1 C7 C8 -80.42(10)
C1 Fe1 C7 C6 -56.82(14)
C5 Fe1 C7 C6 -94.67(10)
C2 Fe1 C7 C6 151(3)
C4 Fe1 C7 C6 -138.52(9)
C8 Fe1 C7 C6 118.10(13)
C3 Fe1 C7 C6 -176.07(10)
C9 Fe1 C7 C6 81.10(10)
C10 Fe1 C7 C6 37.67(9)
C6 C7 C8 C9 -0.89(17)
Fe1 C7 C8 C9 58.84(11)
C6 C7 C8 Fe1 -59.73(10)
C1 Fe1 C8 C7 109.5(12)
C5 Fe1 C8 C7 -55.26(15)
C6 Fe1 C8 C7 38.70(9)
C2 Fe1 C8 C7 -179.09(10)
C4 Fe1 C8 C7 -94.84(10)
C3 Fe1 C8 C7 -138.98(9)
C9 Fe1 C8 C7 120.49(13)
C10 Fe1 C8 C7 82.74(10)
C1 Fe1 C8 C9 -10.9(12)
C5 Fe1 C8 C9 -175.75(11)
C6 Fe1 C8 C9 -81.79(10)
C7 Fe1 C8 C9 -120.49(13)
C2 Fe1 C8 C9 60.42(13)
C4 Fe1 C8 C9 144.67(10)
C3 Fe1 C8 C9 100.53(10)
C10 Fe1 C8 C9 -37.74(9)
C7 C8 C9 C10 1.46(17)
Fe1 C8 C9 C10 59.81(10)
C7 C8 C9 Fe1 -58.36(11)
C1 Fe1 C9 C10 60.25(13)
C5 Fe1 C9 C10 20.9(10)
C6 Fe1 C9 C10 -37.47(9)
C7 Fe1 C9 C10 -81.85(10)
C2 Fe1 C9 C10 99.27(10)
C4 Fe1 C9 C10 179.99(10)
C8 Fe1 C9 C10 -118.81(13)
C3 Fe1 C9 C10 143.09(9)
C1 Fe1 C9 C8 179.06(10)
C5 Fe1 C9 C8 139.7(9)
C6 Fe1 C9 C8 81.34(10)
C7 Fe1 C9 C8 36.96(9)
C2 Fe1 C9 C8 -141.92(10)
C4 Fe1 C9 C8 -61.20(15)
C3 Fe1 C9 C8 -98.10(10)
C10 Fe1 C9 C8 118.81(13)
C8 C9 C10 C6 -1.45(16)
Fe1 C9 C10 C6 57.98(10)
C8 C9 C10 C11 -177.68(16)
Fe1 C9 C10 C11 -118.25(17)
C8 C9 C10 Fe1 -59.43(10)
C7 C6 C10 C9 0.91(17)
C13 C6 C10 C9 -174.99(13)
Fe1 C6 C10 C9 -58.66(10)
C7 C6 C10 C11 177.69(13)
C13 C6 C10 C11 1.8(2)
Fe1 C6 C10 C11 118.12(14)
C7 C6 C10 Fe1 59.57(11)
C13 C6 C10 Fe1 -116.33(14)
C1 Fe1 C10 C9 -140.39(10)
C5 Fe1 C10 C9 -177.95(10)
C6 Fe1 C10 C9 119.86(12)
C7 Fe1 C10 C9 81.77(10)
C2 Fe1 C10 C9 -97.13(10)
C4 Fe1 C10 C9 -180(45)
C8 Fe1 C10 C9 37.98(9)
C3 Fe1 C10 C9 -61.97(13)
C1 Fe1 C10 C6 99.76(10)
C5 Fe1 C10 C6 62.20(13)
C7 Fe1 C10 C6 -38.09(9)
C2 Fe1 C10 C6 143.01(9)
C4 Fe1 C10 C6 60.2(11)
C8 Fe1 C10 C6 -81.88(10)
C3 Fe1 C10 C6 178.17(9)
C9 Fe1 C10 C6 -119.86(12)
C1 Fe1 C10 C11 -12.46(15)
C5 Fe1 C10 C11 -50.02(17)
C6 Fe1 C10 C11 -112.22(16)
C7 Fe1 C10 C11 -150.31(15)
C2 Fe1 C10 C11 30.79(15)
C4 Fe1 C10 C11 -52.0(11)
C8 Fe1 C10 C11 165.90(15)
C3 Fe1 C10 C11 65.95(17)
C9 Fe1 C10 C11 127.92(17)
C9 C10 C11 C12 175.96(15)
C6 C10 C11 C12 0.1(2)
Fe1 C10 C11 C12 83.16(17)
C9 C10 C11 C24 -1.9(3)
C6 C10 C11 C24 -177.75(13)
Fe1 C10 C11 C24 -94.68(16)
C10 C11 C12 N1 -1.1(2)
C24 C11 C12 N1 176.67(14)
C10 C11 C12 C18 176.49(14)
C24 C11 C12 C18 -5.8(2)
C13 N1 C12 C11 0.1(2)
C14 N1 C12 C11 179.24(14)
C13 N1 C12 C18 -177.43(13)
C14 N1 C12 C18 1.7(2)
C12 N1 C13 O1 -179.18(14)
C14 N1 C13 O1 1.7(2)
C12 N1 C13 C6 1.6(2)
C14 N1 C13 C6 -177.51(12)
C10 C6 C13 O1 178.28(14)
C7 C6 C13 O1 3.3(3)
Fe1 C6 C13 O1 92.28(17)
C10 C6 C13 N1 -2.6(2)
C7 C6 C13 N1 -177.50(15)
Fe1 C6 C13 N1 -88.56(15)
C13 N1 C14 C15 -79.58(16)
C12 N1 C14 C15 101.25(15)
N1 C14 C15 C16 -178.31(13)
C14 C15 C16 C17 -60.3(2)
C11 C12 C18 C19 106.18(18)
N1 C12 C18 C19 -76.2(2)
C11 C12 C18 C23 -68.7(2)
N1 C12 C18 C23 108.91(16)
C19 C18 C23 C22 -0.1(2)
C12 C18 C23 C22 174.99(14)
C18 C23 C22 C21 0.5(2)
C23 C22 C21 C20 -0.2(2)
C22 C21 C20 C19 -0.4(2)
C23 C18 C19 C20 -0.6(2)
C12 C18 C19 C20 -175.43(15)
C21 C20 C19 C18 0.8(2)
C12 C11 C24 C25 -72.7(2)
C10 C11 C24 C25 105.04(17)
C12 C11 C24 C29 109.94(18)
C10 C11 C24 C29 -72.3(2)
C29 C24 C25 C26 1.2(2)
C11 C24 C25 C26 -176.24(14)
C24 C25 C26 C27 -0.6(2)
C25 C26 C27 C28 -0.5(3)
C26 C27 C28 C29 0.9(3)
C25 C24 C29 C28 -0.7(2)
C11 C24 C29 C28 176.71(14)
C27 C28 C29 C24 -0.3(3)
